data_7215414
loop_
_publ_author_name
'Sengupta, Satirtha'
'Goswami, Arijit'
'Ganguly, Sumi'
'Bala, Sukhen'
'Bhunia, Manas Kumar'
'Mondal, Raju'

_publ_section_title
;
 Influence of chloro&#x22EF;chloro interaction and \p--\p stacking in 3D
 supramolecular framework construction
;
_journal_issue 20
_journal_name_full CrystEngComm
_journal_page_first 6136
_journal_paper_doi 10.1039/c1ce05345k
_journal_volume 13
_journal_year 2011
_chemical_formula_sum 'C24 H12 Cl6 N2 O6 Zn'
_chemical_formula_weight 702.43
_chemical_name_systematic
;
?
;
_space_group_IT_number 15
_symmetry_cell_setting monoclinic
_symmetry_space_group_name_Hall '-C 2yc'
_symmetry_space_group_name_H-M 'C 1 2/c 1'
_atom_sites_solution_hydrogens geom
_atom_sites_solution_primary direct
_atom_sites_solution_secondary difmap
_audit_creation_method SHELXL-97
_cell_angle_alpha 90.00
_cell_angle_beta 126.518(2)
_cell_angle_gamma 90.00
_cell_formula_units_Z 4
_cell_length_a 20.5213(11)
_cell_length_b 9.4618(5)
_cell_length_c 16.9888(9)
_cell_measurement_reflns_used 3335
_cell_measurement_temperature 296(2)
_cell_measurement_theta_max 25.41
_cell_measurement_theta_min 2.46
_cell_volume 2651.1(3)
_computing_cell_refinement 'Bruker APEX-2'
_computing_data_collection 'Bruker APEX-2'
_computing_data_reduction 'Bruker SHELXTL'
_computing_molecular_graphics 'Bruker SHELXTL'
_computing_publication_material 'Bruker SHELXTL'
_computing_structure_refinement 'SHELXL-97 (Sheldrick, 1997)'
_computing_structure_solution 'SHELXS-97 (Sheldrick, 1990)'
_diffrn_ambient_temperature 296(2)
_diffrn_detector_area_resol_mean 8
_diffrn_measured_fraction_theta_full 0.997
_diffrn_measured_fraction_theta_max 0.997
_diffrn_measurement_device_type 'Bruker APEX-2 CCD area detector'
_diffrn_measurement_method '/w scans'
_diffrn_radiation_monochromator graphite
_diffrn_radiation_source 'fine-focus sealed tube'
_diffrn_radiation_type MoK\a
_diffrn_radiation_wavelength 0.71073
_diffrn_reflns_av_R_equivalents 0.0618
_diffrn_reflns_av_sigmaI/netI 0.0367
_diffrn_reflns_limit_h_max 24
_diffrn_reflns_limit_h_min -25
_diffrn_reflns_limit_k_max 11
_diffrn_reflns_limit_k_min -11
_diffrn_reflns_limit_l_max 20
_diffrn_reflns_limit_l_min -21
_diffrn_reflns_number 18429
_diffrn_reflns_theta_full 26.48
_diffrn_reflns_theta_max 26.48
_diffrn_reflns_theta_min 2.47
_diffrn_standards_decay_% 0
_exptl_absorpt_coefficient_mu 1.576
_exptl_absorpt_correction_T_max 1.0000
_exptl_absorpt_correction_T_min 0.722106
_exptl_absorpt_correction_type multi-scan
_exptl_absorpt_process_details
;
SADABS v.2.03 (Bruker, 2001), R(int)=0.0617 before correction
;
_exptl_crystal_colour Colourless
_exptl_crystal_density_diffrn 1.760
_exptl_crystal_density_meas ?
_exptl_crystal_density_method 'not measured'
_exptl_crystal_description Block
_exptl_crystal_F_000 1400
_exptl_crystal_size_max 0.34
_exptl_crystal_size_mid 0.28
_exptl_crystal_size_min 0.26
_refine_diff_density_max 1.099
_refine_diff_density_min -0.340
_refine_diff_density_rms 0.109
_refine_ls_extinction_method none
_refine_ls_goodness_of_fit_ref 1.090
_refine_ls_hydrogen_treatment constr
_refine_ls_matrix_type full
_refine_ls_number_parameters 177
_refine_ls_number_reflns 2733
_refine_ls_number_restraints 0
_refine_ls_restrained_S_all 1.090
_refine_ls_R_factor_all 0.0705
_refine_ls_R_factor_gt 0.0436
_refine_ls_shift/su_max 0.001
_refine_ls_shift/su_mean 0.000
_refine_ls_structure_factor_coef Fsqd
_refine_ls_weighting_details 'calc w=1/[\s^2^(Fo^2^)+(0.0595P)^2^+4.6145P] where P=(Fo^2^+2Fc^2^)/3'
_refine_ls_weighting_scheme calc
_refine_ls_wR_factor_gt 0.1002
_refine_ls_wR_factor_ref 0.1178
_reflns_number_gt 2042
_reflns_number_total 2733
_reflns_threshold_expression I>2\s(I)
_cod_data_source_file c1ce05345k.txt
_cod_data_source_block 07rmd003_0m
_cod_depositor_comments
;
The following automatic conversions were performed:

'_symmetry_cell_setting' value 'Monoclinic' changed to 'monoclinic'
according to
/usr/data/users/saulius/automatic-downloads/retrospective/RSC/lib/dictionaries/cif_core.dic
dictionary named 'cif_core.dic' version 2.4.2 from 2011-04-26.

Automatic conversion script
Id: cif_fix_values 2281 2013-09-26 08:29:07Z andrius 

The following automatic conversions were performed:

'_exptl_crystal_density_meas' value 'not measured' was changed to '?'
- the value is perceived as not measured.

Automatic conversion script
Id: cif_fix_values 3008 2015-01-20 13:52:24Z robertas 
;
_cod_original_cell_volume 2651.1(2)
_cod_original_sg_symbol_H-M C2/c
_cod_database_code 7215414

loop_
_symmetry_equiv_pos_as_xyz
'x, y, z'
'-x, y, -z+1/2'
'x+1/2, y+1/2, z'
'-x+1/2, y+1/2, -z+1/2'
'-x, -y, -z'
'x, -y, z-1/2'
'-x+1/2, -y+1/2, -z'
'x+1/2, -y+1/2, z-1/2'

loop_
_atom_site_label
_atom_site_type_symbol
_atom_site_fract_x
_atom_site_fract_y
_atom_site_fract_z
_atom_site_U_iso_or_equiv
_atom_site_adp_type
_atom_site_occupancy
_atom_site_symmetry_multiplicity
_atom_site_calc_flag
_atom_site_refinement_flags
Zn1 Zn 0.0000 0.37195(6) 0.2500 0.02686(18) Uani 1 2 d S
Cl1 Cl 0.22515(7) -0.20092(14) 0.16737(10) 0.0637(4) Uani 1 1 d .
Cl2 Cl 0.02867(6) 0.12992(11) -0.14213(7) 0.0408(3) Uani 1 1 d .
Cl3 Cl -0.00539(6) 0.31745(10) -0.02212(7) 0.0367(2) Uani 1 1 d .
N1 N 0.09599(17) 0.5026(3) 0.3425(2) 0.0268(6) Uani 1 1 d .
O1 O 0.01441(16) 0.2959(3) 0.15472(19) 0.0376(6) Uani 1 1 d .
C1 C 0.08992(19) 0.1340(4) 0.1308(2) 0.0252(7) Uani 1 1 d .
O2 O 0.10629(16) 0.1671(3) 0.28063(19) 0.0368(6) Uani 1 1 d .
C2 C 0.1445(2) 0.0186(4) 0.1731(3) 0.0300(8) Uani 1 1 d .
O3 O 0.18043(15) -0.0200(3) 0.26587(19) 0.0399(7) Uani 1 1 d .
H3A H 0.1646 0.0310 0.2904 0.060 Uiso 1 1 calc R
C3 C 0.1601(2) -0.0581(4) 0.1156(3) 0.0366(9) Uani 1 1 d .
C4 C 0.1247(2) -0.0236(4) 0.0203(3) 0.0345(9) Uani 1 1 d .
H4A H 0.1350 -0.0771 -0.0170 0.041 Uiso 1 1 calc R
C5 C 0.0731(2) 0.0920(4) -0.0205(3) 0.0288(8) Uani 1 1 d .
C6 C 0.0565(2) 0.1716(4) 0.0339(3) 0.0264(7) Uani 1 1 d .
C7 C 0.0695(2) 0.2038(4) 0.1930(3) 0.0284(8) Uani 1 1 d .
C8 C 0.1270(2) 0.5879(4) 0.3100(3) 0.0301(8) Uani 1 1 d .
H8A H 0.1069 0.5820 0.2445 0.036 Uiso 1 1 calc R
C9 C 0.1877(2) 0.6844(4) 0.3692(3) 0.0319(8) Uani 1 1 d .
H9A H 0.2079 0.7411 0.3436 0.038 Uiso 1 1 calc R
C10 C 0.21852(19) 0.6966(4) 0.4672(2) 0.0256(7) Uani 1 1 d .
C11 C 0.1874(2) 0.6041(4) 0.5010(3) 0.0309(8) Uani 1 1 d .
H11A H 0.2072 0.6056 0.5665 0.037 Uiso 1 1 calc R
C12 C 0.1273(2) 0.5105(4) 0.4372(3) 0.0317(8) Uani 1 1 d .
H12A H 0.1074 0.4497 0.4614 0.038 Uiso 1 1 calc R

loop_
_atom_site_aniso_label
_atom_site_aniso_U_11
_atom_site_aniso_U_22
_atom_site_aniso_U_33
_atom_site_aniso_U_23
_atom_site_aniso_U_13
_atom_site_aniso_U_12
Zn1 0.0279(3) 0.0287(3) 0.0237(3) 0.000 0.0152(3) 0.000
Cl1 0.0498(7) 0.0533(7) 0.0771(9) 0.0105(6) 0.0317(6) 0.0286(5)
Cl2 0.0506(6) 0.0470(6) 0.0307(5) -0.0065(4) 0.0273(5) -0.0150(5)
Cl3 0.0456(5) 0.0317(5) 0.0339(5) 0.0116(4) 0.0243(4) 0.0102(4)
N1 0.0266(14) 0.0267(15) 0.0249(15) 0.0007(12) 0.0142(13) 0.0021(12)
O1 0.0384(14) 0.0421(16) 0.0330(14) -0.0002(12) 0.0216(12) 0.0092(12)
C1 0.0213(16) 0.0258(17) 0.0254(18) -0.0019(14) 0.0122(14) -0.0063(13)
O2 0.0428(15) 0.0394(15) 0.0273(14) -0.0004(11) 0.0203(12) -0.0067(12)
C2 0.0218(16) 0.0303(19) 0.0327(19) 0.0031(15) 0.0133(15) -0.0035(14)
O3 0.0334(14) 0.0408(16) 0.0311(14) 0.0117(12) 0.0114(11) 0.0044(12)
C3 0.0268(18) 0.031(2) 0.047(2) 0.0031(18) 0.0194(18) 0.0057(15)
C4 0.0316(19) 0.032(2) 0.047(2) -0.0064(17) 0.0272(18) -0.0023(15)
C5 0.0285(17) 0.0328(19) 0.0275(18) -0.0002(15) 0.0180(15) -0.0081(15)
C6 0.0235(17) 0.0240(17) 0.0309(19) 0.0025(14) 0.0158(15) -0.0024(13)
C7 0.0249(17) 0.0305(19) 0.0276(19) -0.0035(15) 0.0144(15) -0.0100(14)
C8 0.039(2) 0.0285(19) 0.0259(18) 0.0015(14) 0.0214(16) 0.0008(15)
C9 0.041(2) 0.0285(18) 0.034(2) 0.0017(16) 0.0263(18) -0.0018(16)
C10 0.0203(16) 0.0271(18) 0.0274(18) 0.0061(14) 0.0132(14) 0.0078(13)
C11 0.0263(17) 0.039(2) 0.0241(18) 0.0048(15) 0.0131(15) -0.0017(15)
C12 0.0272(18) 0.039(2) 0.0266(18) 0.0042(15) 0.0146(15) -0.0043(15)

loop_
_atom_type_symbol
_atom_type_description
_atom_type_scat_dispersion_real
_atom_type_scat_dispersion_imag
_atom_type_scat_source
C C 0.0033 0.0016 'International Tables Vol C Tables 4.2.6.8 and 6.1.1.4'
N N 0.0061 0.0033 'International Tables Vol C Tables 4.2.6.8 and 6.1.1.4'
O O 0.0106 0.0060 'International Tables Vol C Tables 4.2.6.8 and 6.1.1.4'
Cl Cl 0.1484 0.1585 'International Tables Vol C Tables 4.2.6.8 and 6.1.1.4'
Zn Zn 0.2839 1.4301 'International Tables Vol C Tables 4.2.6.8 and 6.1.1.4'
H H 0.0000 0.0000 'International Tables Vol C Tables 4.2.6.8 and 6.1.1.4'

loop_
_geom_angle_atom_site_label_1
_geom_angle_atom_site_label_2
_geom_angle_atom_site_label_3
_geom_angle
_geom_angle_site_symmetry_1
_geom_angle_site_symmetry_3
O1 Zn1 O1 136.66(17) 2 .
O1 Zn1 N1 97.91(11) 2 .
O1 Zn1 N1 107.95(12) . .
O1 Zn1 N1 107.95(12) 2 2
O1 Zn1 N1 97.91(11) . 2
N1 Zn1 N1 105.74(16) . 2
C12 N1 C8 117.4(3) . .
C12 N1 Zn1 120.8(2) . .
C8 N1 Zn1 121.7(2) . .
C7 O1 Zn1 111.0(2) . .
C6 C1 C2 118.6(3) . .
C6 C1 C7 124.7(3) . .
C2 C1 C7 116.7(3) . .
O3 C2 C3 119.3(3) . .
O3 C2 C1 121.7(3) . .
C3 C2 C1 119.1(3) . .
C2 O3 H3A 109.5 . .
C4 C3 C2 121.6(3) . .
C4 C3 Cl1 119.7(3) . .
C2 C3 Cl1 118.6(3) . .
C3 C4 C5 119.4(4) . .
C3 C4 H4A 120.3 . .
C5 C4 H4A 120.3 . .
C6 C5 C4 120.9(3) . .
C6 C5 Cl2 121.4(3) . .
C4 C5 Cl2 117.6(3) . .
C5 C6 C1 120.2(3) . .
C5 C6 Cl3 117.3(3) . .
C1 C6 Cl3 122.4(3) . .
O2 C7 O1 121.9(3) . .
O2 C7 C1 119.4(3) . .
O1 C7 C1 118.7(3) . .
N1 C8 C9 123.0(3) . .
N1 C8 H8A 118.5 . .
C9 C8 H8A 118.5 . .
C8 C9 C10 119.9(3) . .
C8 C9 H9A 120.1 . .
C10 C9 H9A 120.1 . .
C9 C10 C11 116.6(3) . .
C9 C10 C10 121.7(4) . 7_566
C11 C10 C10 121.7(4) . 7_566
C12 C11 C10 119.8(3) . .
C12 C11 H11A 120.1 . .
C10 C11 H11A 120.1 . .
N1 C12 C11 123.3(3) . .
N1 C12 H12A 118.4 . .
C11 C12 H12A 118.4 . .

loop_
_geom_bond_atom_site_label_1
_geom_bond_atom_site_label_2
_geom_bond_distance
_geom_bond_site_symmetry_2
Zn1 O1 1.948(3) 2
Zn1 O1 1.948(3) .
Zn1 N1 2.048(3) .
Zn1 N1 2.048(3) 2
Cl1 C3 1.728(4) .
Cl2 C5 1.729(4) .
Cl3 C6 1.728(3) .
N1 C12 1.334(5) .
N1 C8 1.335(5) .
O1 C7 1.259(4) .
C1 C6 1.400(5) .
C1 C2 1.417(5) .
C1 C7 1.504(5) .
O2 C7 1.252(4) .
C2 O3 1.333(4) .
C2 C3 1.397(5) .
O3 H3A 0.8200 .
C3 C4 1.362(6) .
C4 C5 1.387(5) .
C4 H4A 0.9300 .
C5 C6 1.383(5) .
C8 C9 1.380(5) .
C8 H8A 0.9300 .
C9 C10 1.391(5) .
C9 H9A 0.9300 .
C10 C11 1.393(5) .
C10 C10 1.489(7) 7_566
C11 C12 1.374(5) .
C11 H11A 0.9300 .
C12 H12A 0.9300 .
